data_1508698
loop_
_publ_author_name
'Paletta, Joseph T.'
'Pink, Maren'
'Foley, Bridget'
'Rajca, Suchada'
'Rajca, Andrzej'

_publ_section_title
;
 Synthesis and reduction kinetics of sterically shielded pyrrolidine
 nitroxides.
;
_journal_issue 20
_journal_name_full 'Organic letters'
_journal_page_first 5322
_journal_page_last 5325
_journal_paper_doi 10.1021/ol302506f
_journal_volume 14
_journal_year 2012
_chemical_formula_moiety 'C13 H24 N O3'
_chemical_formula_sum 'C13 H24 N O3'
_chemical_formula_weight 242.33
_chemical_name_systematic
; 
 ? 
;
_space_group_IT_number 14
_symmetry_cell_setting monoclinic
_symmetry_space_group_name_Hall '-P 2ybc'
_symmetry_space_group_name_H-M 'P 1 21/c 1'
_atom_sites_solution_hydrogens geom
_atom_sites_solution_primary direct
_atom_sites_solution_secondary difmap
_audit_creation_method SHELXL-97
_cell_angle_alpha 90.00
_cell_angle_beta 97.865(2)
_cell_angle_gamma 90.00
_cell_formula_units_Z 4
_cell_length_a 8.5917(9)
_cell_length_b 14.1760(15)
_cell_length_c 11.4969(12)
_cell_measurement_reflns_used 9968
_cell_measurement_temperature 150(2)
_cell_measurement_theta_max 20.12
_cell_measurement_theta_min 2.33
_cell_volume 1387.1(3)
_computing_cell_refinement 'APEX II v2010.11.3 (Bruker, 2010)'
_computing_data_collection 'APEX II v2010.11.3 (Bruker, 2010)'
_computing_data_reduction 'APEX II v2010.11.3 (Bruker, 2010)'
_computing_molecular_graphics 'SHELXTL (Bruker, 2010)'
_computing_publication_material 'SHELXTL (Bruker, 2010)'
_computing_structure_refinement 'SHELXL-97 (Sheldrick, 2010)'
_computing_structure_solution 'SIR-2004 (Burla et al., 2005)'
_diffrn_ambient_temperature 150(2)
_diffrn_detector 'CCD area detector'
_diffrn_detector_area_resol_mean 83.33
_diffrn_detector_type 'Bruker APEXII'
_diffrn_measured_fraction_theta_full 0.997
_diffrn_measured_fraction_theta_max 0.997
_diffrn_measurement_details '0.5 degree frames measured for 0.4 seconds each'
_diffrn_measurement_device 'three-circle goniometer with fixed chi'
_diffrn_measurement_device_type 'Bruker Platform goniometer'
_diffrn_measurement_method 'omega and phi scans'
_diffrn_radiation_monochromator 'silicon  1 1 1 and 3 1 1'
_diffrn_radiation_source synchrotron
_diffrn_radiation_type synchrotron
_diffrn_radiation_wavelength 0.41328
_diffrn_reflns_av_R_equivalents 0.0628
_diffrn_reflns_av_sigmaI/netI 0.0445
_diffrn_reflns_limit_h_max 14
_diffrn_reflns_limit_h_min -14
_diffrn_reflns_limit_k_max 21
_diffrn_reflns_limit_k_min -23
_diffrn_reflns_limit_l_max 12
_diffrn_reflns_limit_l_min -19
_diffrn_reflns_number 34659
_diffrn_reflns_theta_full 20.14
_diffrn_reflns_theta_max 20.14
_diffrn_reflns_theta_min 1.39
_exptl_absorpt_coefficient_mu 0.051
_exptl_absorpt_correction_T_max 0.9996
_exptl_absorpt_correction_T_min 0.9995
_exptl_absorpt_correction_type multi-scan
_exptl_absorpt_process_details 'SADABS, R. Blessing; 1995'
_exptl_crystal_colour yellow
_exptl_crystal_density_diffrn 1.160
_exptl_crystal_density_method 'not measured'
_exptl_crystal_description block
_exptl_crystal_F_000 532
_exptl_crystal_size_max 0.01
_exptl_crystal_size_mid 0.008
_exptl_crystal_size_min 0.007
_refine_diff_density_max 0.478
_refine_diff_density_min -0.615
_refine_diff_density_rms 0.176
_refine_ls_extinction_method none
_refine_ls_goodness_of_fit_ref 1.123
_refine_ls_hydrogen_treatment constr
_refine_ls_matrix_type full
_refine_ls_number_parameters 188
_refine_ls_number_reflns 6710
_refine_ls_number_restraints 31
_refine_ls_restrained_S_all 1.124
_refine_ls_R_factor_all 0.0674
_refine_ls_R_factor_gt 0.0465
_refine_ls_shift/su_max 0.001
_refine_ls_shift/su_mean 0.000
_refine_ls_structure_factor_coef Fsqd
_refine_ls_weighting_details 'calc w=1/[\s^2^(Fo^2^)+(0.0891P)^2^+0.0816P] where P=(Fo^2^+2Fc^2^)/3'
_refine_ls_weighting_scheme calc
_refine_ls_wR_factor_gt 0.1420
_refine_ls_wR_factor_ref 0.1659
_reflns_number_gt 5185
_reflns_number_total 6710
_reflns_threshold_expression >2sigma(I)
_cod_data_source_file ol302506f_si_001.cif
_cod_data_source_block 11503
_cod_depositor_comments
;
The following automatic conversions were performed:

'_symmetry_cell_setting' value 'Monoclinic' changed to 'monoclinic'
according to /home/saulius/struct/CIF-dictionaries/cif_core.dic
dictionary named 'cif_core.dic' version 2.4.2 from 2011-04-26.

Automatic conversion script
Id: cif_fix_values 1891 2012-01-12 08:04:46Z andrius 
;
_cod_original_sg_symbol_H-M P2(1)/c
_cod_database_code 1508698

loop_
_symmetry_equiv_pos_as_xyz
'x, y, z'
'-x, y+1/2, -z+1/2'
'-x, -y, -z'
'x, -y-1/2, z-1/2'

loop_
_atom_site_label
_atom_site_type_symbol
_atom_site_fract_x
_atom_site_fract_y
_atom_site_fract_z
_atom_site_U_iso_or_equiv
_atom_site_adp_type
_atom_site_occupancy
_atom_site_symmetry_multiplicity
_atom_site_calc_flag
_atom_site_refinement_flags
_atom_site_disorder_assembly
_atom_site_disorder_group
O1 O 0.12030(8) 0.76309(5) 0.37310(6) 0.03534(16) Uani 1 1 d D A .
O2 O 0.49346(7) 0.88417(5) 0.05687(7) 0.03618(17) Uani 0.9434(9) 1 d PD A 1
H2O H 0.5470 0.9243 0.0260 0.054 Uiso 0.9434(9) 1 calc PR A 1
O3 O 0.31078(9) 0.99763(6) 0.02648(8) 0.03823(19) Uani 0.9434(9) 1 d PD A 1
N1 N 0.13412(7) 0.80634(5) 0.27796(6) 0.02349(12) Uani 1 1 d D . .
C1 C 0.28719(13) 0.84218(8) 0.25038(10) 0.02178(14) Uani 0.9434(9) 1 d PD A 1
C2 C 0.24723(8) 0.85046(5) 0.11465(7) 0.02235(14) Uani 0.9434(9) 1 d PD A 1
H2A H 0.2596 0.7866 0.0800 0.027 Uiso 0.9434(9) 1 calc PR A 1
C3 C 0.07241(18) 0.87657(17) 0.09348(14) 0.02363(14) Uani 0.9434(9) 1 d PD A 1
H3A H 0.0573 0.9447 0.1069 0.028 Uiso 0.9434(9) 1 calc PR A 1
H3B H 0.0255 0.8606 0.0124 0.028 Uiso 0.9434(9) 1 calc PR A 1
C4 C -0.00076(8) 0.81708(5) 0.18337(6) 0.02249(13) Uani 1 1 d D A .
C5 C 0.32130(11) 0.93988(6) 0.30731(8) 0.03015(17) Uani 0.9434(9) 1 d PD A 1
H5A H 0.4243 0.9623 0.2889 0.036 Uiso 0.9434(9) 1 calc PR A 1
H5B H 0.2403 0.9849 0.2717 0.036 Uiso 0.9434(9) 1 calc PR A 1
C6 C 0.32380(18) 0.94087(10) 0.44124(9) 0.0408(3) Uani 0.9434(9) 1 d PD A 1
H6A H 0.3373 1.0058 0.4702 0.061 Uiso 0.9434(9) 1 calc PR A 1
H6B H 0.4112 0.9020 0.4781 0.061 Uiso 0.9434(9) 1 calc PR A 1
H6C H 0.2245 0.9155 0.4608 0.061 Uiso 0.9434(9) 1 calc PR A 1
C7 C 0.41936(10) 0.77328(6) 0.29395(8) 0.02910(17) Uani 0.9434(9) 1 d PD A 1
H7A H 0.5189 0.7992 0.2731 0.035 Uiso 0.9434(9) 1 calc PR A 1
H7B H 0.4295 0.7709 0.3807 0.035 Uiso 0.9434(9) 1 calc PR A 1
C8 C 0.40195(16) 0.67312(8) 0.24791(12) 0.0500(3) Uani 0.9434(9) 1 d PD A 1
H8A H 0.4895 0.6343 0.2846 0.075 Uiso 0.9434(9) 1 d PR A 1
H8B H 0.4013 0.6735 0.1626 0.075 Uiso 0.9434(9) 1 d PR A 1
H8C H 0.3026 0.6470 0.2664 0.075 Uiso 0.9434(9) 1 d PR A 1
C9 C 0.35333(9) 0.91778(7) 0.06177(7) 0.02540(15) Uani 0.9434(9) 1 d PD A 1
C10 C -0.04742(10) 0.71792(6) 0.13617(8) 0.03154(17) Uani 1 1 d D . .
H10A H 0.0412 0.6910 0.1004 0.038 Uiso 1 1 calc R A .
H10B H -0.0647 0.6770 0.2030 0.038 Uiso 1 1 calc R . .
C11 C -0.19476(12) 0.71560(9) 0.04535(10) 0.0439(2) Uani 1 1 d . A .
H11A H -0.2082 0.6522 0.0115 0.066 Uiso 1 1 calc R . .
H11B H -0.1840 0.7613 -0.0170 0.066 Uiso 1 1 calc R . .
H11C H -0.2866 0.7318 0.0833 0.066 Uiso 1 1 calc R . .
C12 C -0.13947(9) 0.86367(6) 0.23226(8) 0.02906(16) Uani 1 1 d D . .
H12A H -0.2251 0.8731 0.1664 0.035 Uiso 1 1 calc R A .
H12B H -0.1787 0.8190 0.2878 0.035 Uiso 1 1 calc R . .
C13 C -0.10744(13) 0.95723(7) 0.29453(11) 0.0425(2) Uani 1 1 d . A .
H13A H -0.2036 0.9797 0.3225 0.064 Uiso 1 1 calc R . .
H13B H -0.0732 1.0034 0.2399 0.064 Uiso 1 1 calc R . .
H13C H -0.0248 0.9491 0.3615 0.064 Uiso 1 1 calc R . .
O2D O 0.4874(11) 0.9547(9) 0.1314(11) 0.03618(17) Uani 0.0566(9) 1 d PD A 3
H2OD H 0.5105 1.0043 0.1700 0.054 Uiso 0.0566(9) 1 calc PR A 3
O3D O 0.3022(16) 0.9654(11) -0.0166(11) 0.03823(19) Uani 0.0566(9) 1 d PD A 3
C1D C 0.2905(17) 0.8358(12) 0.2497(15) 0.02178(14) Uani 0.0566(9) 1 d PD A 3
C2D C 0.2283(12) 0.9176(8) 0.1692(10) 0.02235(14) Uani 0.0566(9) 1 d PD A 3
H2D H 0.1972 0.9703 0.2190 0.027 Uiso 0.0566(9) 1 calc PR A 3
C3D C 0.078(3) 0.877(3) 0.097(2) 0.02363(14) Uani 0.0566(9) 1 d PD A 3
H3DA H 0.0075 0.9286 0.0639 0.028 Uiso 0.0566(9) 1 calc PR A 3
H3DB H 0.1053 0.8378 0.0312 0.028 Uiso 0.0566(9) 1 calc PR A 3
C5D C 0.3921(16) 0.8641(10) 0.3649(12) 0.03015(17) Uani 0.0566(9) 1 d PD A 3
H5DA H 0.3925 0.8126 0.4231 0.036 Uiso 0.0566(9) 1 calc PR A 3
H5DB H 0.5016 0.8752 0.3506 0.036 Uiso 0.0566(9) 1 calc PR A 3
C6D C 0.325(4) 0.9539(16) 0.413(2) 0.0408(3) Uani 0.0566(9) 1 d PD A 3
H6DA H 0.3817 0.9677 0.4909 0.061 Uiso 0.0566(9) 1 calc PR A 3
H6DB H 0.2136 0.9450 0.4180 0.061 Uiso 0.0566(9) 1 calc PR A 3
H6DC H 0.3384 1.0067 0.3598 0.061 Uiso 0.0566(9) 1 calc PR A 3
C7D C 0.3779(15) 0.7627(9) 0.1863(12) 0.02910(17) Uani 0.0566(9) 1 d PD A 3
H7DA H 0.3181 0.7511 0.1077 0.035 Uiso 0.0566(9) 1 calc PR A 3
H7DB H 0.4815 0.7888 0.1747 0.035 Uiso 0.0566(9) 1 calc PR A 3
C8D C 0.40195(16) 0.67312(8) 0.24791(12) 0.0500(3) Uani 0.0566(9) 1 d PD A 3
H8DA H 0.4564 0.6238 0.2109 0.075 Uiso 0.0566(9) 1 d PR A 3
H8DB H 0.3474 0.6558 0.3061 0.075 Uiso 0.0566(9) 1 d PR A 3
H8DC H 0.5255 0.6916 0.3169 0.075 Uiso 0.0566(9) 1 d PR A 3
C9D C 0.3422(13) 0.9556(12) 0.0911(11) 0.02540(15) Uani 0.0566(9) 1 d PD A 3

loop_
_atom_site_aniso_label
_atom_site_aniso_U_11
_atom_site_aniso_U_22
_atom_site_aniso_U_33
_atom_site_aniso_U_23
_atom_site_aniso_U_13
_atom_site_aniso_U_12
O1 0.0321(3) 0.0485(4) 0.0266(3) 0.0156(3) 0.0081(2) -0.0031(3)
O2 0.0223(3) 0.0427(4) 0.0457(4) 0.0164(3) 0.0124(3) 0.0023(2)
O3 0.0293(3) 0.0388(4) 0.0492(5) 0.0192(3) 0.0148(3) 0.0024(3)
N1 0.0215(2) 0.0289(3) 0.0209(3) 0.0052(2) 0.00564(19) -0.0013(2)
C1 0.0202(3) 0.0252(3) 0.0204(3) 0.0028(2) 0.0045(2) -0.0018(2)
C2 0.0204(3) 0.0268(3) 0.0207(3) 0.0029(2) 0.0058(2) -0.0017(2)
C3 0.0204(3) 0.0299(3) 0.0211(3) 0.0045(3) 0.0042(2) -0.0011(2)
C4 0.0198(3) 0.0258(3) 0.0225(3) 0.0015(2) 0.0053(2) -0.0015(2)
C5 0.0323(4) 0.0287(4) 0.0290(4) -0.0017(3) 0.0026(3) -0.0053(3)
C6 0.0475(5) 0.0477(6) 0.0264(5) -0.0093(4) 0.0022(5) -0.0072(5)
C7 0.0234(3) 0.0340(4) 0.0297(4) 0.0071(3) 0.0030(3) 0.0026(3)
C8 0.0567(6) 0.0378(5) 0.0529(6) -0.0032(5) -0.0014(5) 0.0189(5)
C9 0.0211(3) 0.0337(4) 0.0222(3) 0.0066(3) 0.0059(2) -0.0006(3)
C10 0.0294(3) 0.0292(3) 0.0372(4) -0.0044(3) 0.0089(3) -0.0063(3)
C11 0.0353(4) 0.0511(6) 0.0447(5) -0.0138(4) 0.0035(4) -0.0142(4)
C12 0.0223(3) 0.0366(4) 0.0297(4) 0.0011(3) 0.0087(3) 0.0018(3)
C13 0.0408(5) 0.0384(5) 0.0513(6) -0.0081(4) 0.0179(4) 0.0069(4)
O2D 0.0223(3) 0.0427(4) 0.0457(4) 0.0164(3) 0.0124(3) 0.0023(2)
O3D 0.0293(3) 0.0388(4) 0.0492(5) 0.0192(3) 0.0148(3) 0.0024(3)
C1D 0.0202(3) 0.0252(3) 0.0204(3) 0.0028(2) 0.0045(2) -0.0018(2)
C2D 0.0204(3) 0.0268(3) 0.0207(3) 0.0029(2) 0.0058(2) -0.0017(2)
C3D 0.0204(3) 0.0299(3) 0.0211(3) 0.0045(3) 0.0042(2) -0.0011(2)
C5D 0.0323(4) 0.0287(4) 0.0290(4) -0.0017(3) 0.0026(3) -0.0053(3)
C6D 0.0475(5) 0.0477(6) 0.0264(5) -0.0093(4) 0.0022(5) -0.0072(5)
C7D 0.0234(3) 0.0340(4) 0.0297(4) 0.0071(3) 0.0030(3) 0.0026(3)
C8D 0.0567(6) 0.0378(5) 0.0529(6) -0.0032(5) -0.0014(5) 0.0189(5)
C9D 0.0211(3) 0.0337(4) 0.0222(3) 0.0066(3) 0.0059(2) -0.0006(3)

loop_
_atom_type_symbol
_atom_type_description
_atom_type_scat_dispersion_real
_atom_type_scat_dispersion_imag
_atom_type_scat_source
C C 0.0015 0.0009 'International Tables Vol C Tables 4.2.6.8 and 6.1.1.4'
H H 0.0000 0.0000 'International Tables Vol C Tables 4.2.6.8 and 6.1.1.4'
N N 0.0030 0.0019 'International Tables Vol C Tables 4.2.6.8 and 6.1.1.4'
O O 0.0056 0.0036 'International Tables Vol C Tables 4.2.6.8 and 6.1.1.4'

loop_
_geom_angle_atom_site_label_1
_geom_angle_atom_site_label_2
_geom_angle_atom_site_label_3
_geom_angle
O1 N1 C1 122.53(7)
O1 N1 C4 121.56(6)
C1 N1 C4 115.73(7)
O1 N1 C1D 121.1(6)
C1 N1 C1D 3.7(7)
C4 N1 C1D 116.7(6)
N1 C1 C7 110.57(8)
N1 C1 C5 109.83(8)
C7 C1 C5 110.18(9)
N1 C1 C2 99.19(7)
C7 C1 C2 115.39(9)
C5 C1 C2 111.16(8)
C9 C2 C3 114.66(8)
C9 C2 C1 112.98(7)
C3 C2 C1 104.73(8)
C9 C2 H2A 108.1
C3 C2 H2A 108.1
C1 C2 H2A 108.1
C4 C3 C2 104.08(11)
C4 C3 H3A 110.9
C2 C3 H3A 110.9
C4 C3 H3B 110.9
C2 C3 H3B 110.9
H3A C3 H3B 109.0
N1 C4 C3 101.48(7)
N1 C4 C12 110.07(6)
C3 C4 C12 114.87(11)
N1 C4 C3D 99.4(7)
C3 C4 C3D 2.1(7)
C12 C4 C3D 115.7(17)
N1 C4 C10 107.70(6)
C3 C4 C10 112.05(11)
C12 C4 C10 110.12(6)
C3D C4 C10 113.2(15)
C6 C5 C1 114.14(9)
C6 C5 H5A 108.7
C1 C5 H5A 108.7
C6 C5 H5B 108.7
C1 C5 H5B 108.7
H5A C5 H5B 107.6
C8 C7 C1 116.78(9)
C8 C7 H7A 108.1
C1 C7 H7A 108.1
C8 C7 H7B 108.1
C1 C7 H7B 108.1
H7A C7 H7B 107.3
C8 C7 H8DC 49.9
C1 C7 H8DC 166.7
H7A C7 H8DC 78.6
H7B C7 H8DC 80.0
C7 C8 H8A 110.1
C7 C8 H8B 109.3
H8A C8 H8B 109.5
C7 C8 H8C 109.0
H8A C8 H8C 109.5
H8B C8 H8C 109.5
C7 C8 H8DA 142.8
H8A C8 H8DA 52.9
H8B C8 H8DA 60.2
H8C C8 H8DA 108.0
C7 C8 H8DB 91.8
H8A C8 H8DB 88.5
H8B C8 H8DB 144.3
H8C C8 H8DB 34.9
H8DA C8 H8DB 117.4
C7 C8 H8DC 63.4
H8A C8 H8DC 46.9
H8B C8 H8DC 121.1
H8C C8 H8DC 128.6
H8DA C8 H8DC 90.6
H8DB C8 H8DC 93.9
O3 C9 O2 123.51(7)
O3 C9 C2 122.91(7)
O2 C9 C2 113.57(7)
C11 C10 C4 114.34(8)
C11 C10 H10A 108.7
C4 C10 H10A 108.7
C11 C10 H10B 108.7
C4 C10 H10B 108.7
H10A C10 H10B 107.6
C10 C11 H11A 109.5
C10 C11 H11B 109.5
H11A C11 H11B 109.5
C10 C11 H11C 109.5
H11A C11 H11C 109.5
H11B C11 H11C 109.5
C13 C12 C4 116.74(7)
C13 C12 H12A 108.1
C4 C12 H12A 108.1
C13 C12 H12B 108.1
C4 C12 H12B 108.1
H12A C12 H12B 107.3
C12 C13 H13A 109.5
C12 C13 H13B 109.5
H13A C13 H13B 109.5
C12 C13 H13C 109.5
H13A C13 H13C 109.5
H13B C13 H13C 109.5
N1 C1D C7D 115.7(12)
N1 C1D C2D 95.4(9)
C7D C1D C2D 112.4(12)
N1 C1D C5D 108.0(11)
C7D C1D C5D 109.3(12)
C2D C1D C5D 115.6(13)
C9D C2D C1D 115.2(10)
C9D C2D C3D 111.8(11)
C1D C2D C3D 103.9(13)
C9D C2D H2D 108.6
C1D C2D H2D 108.6
C3D C2D H2D 108.6
C4 C3D C2D 105.4(12)
C4 C3D H3DA 110.7
C2D C3D H3DA 110.7
C4 C3D H3DB 110.7
C2D C3D H3DB 110.7
H3DA C3D H3DB 108.8
C6D C5D C1D 109.3(14)
C6D C5D H5DA 109.8
C1D C5D H5DA 109.8
C6D C5D H5DB 109.8
C1D C5D H5DB 109.8
H5DA C5D H5DB 108.3
C1D C7D H8B 148.6
C1D C7D H7DA 108.7
H8B C7D H7DA 74.1
C1D C7D H7DB 108.7
H8B C7D H7DB 99.5
H7DA C7D H7DB 107.6
O3D C9D O2D 119.1(12)
O3D C9D C2D 121.0(11)
O2D C9D C2D 117.6(10)

loop_
_geom_bond_atom_site_label_1
_geom_bond_atom_site_label_2
_geom_bond_distance
O1 N1 1.2736(8)
O2 C9 1.3032(10)
O2 H2O 0.8400
O3 C9 1.2405(11)
N1 C1 1.4840(12)
N1 C4 1.4845(10)
N1 C1D 1.485(15)
C1 C7 1.5294(14)
C1 C5 1.5426(15)
C1 C2 1.5557(14)
C2 C9 1.5043(10)
C2 C3 1.534(2)
C2 H2A 1.0000
C3 C4 1.5336(13)
C3 H3A 0.9900
C3 H3B 0.9900
C4 C12 1.5348(10)
C4 C3D 1.537(15)
C4 C10 1.5400(11)
C5 C6 1.5371(14)
C5 H5A 0.9900
C5 H5B 0.9900
C6 H6A 0.9800
C6 H6B 0.9800
C6 H6C 0.9800
C7 C8 1.5156(15)
C7 H7A 0.9900
C7 H7B 0.9900
C7 H8DC 1.4755
C8 H8A 0.9800
C8 H8B 0.9800
C8 H8C 0.9800
C8 H8DA 0.9710
C8 H8DB 0.9017
C8 H8DC 1.2624
C10 C11 1.5271(14)
C10 H10A 0.9900
C10 H10B 0.9900
C11 H11A 0.9800
C11 H11B 0.9800
C11 H11C 0.9800
C12 C13 1.5145(14)
C12 H12A 0.9900
C12 H12B 0.9900
C13 H13A 0.9800
C13 H13B 0.9800
C13 H13C 0.9800
O2D C9D 1.270(13)
O2D H2OD 0.8400
O3D C9D 1.247(14)
C1D C7D 1.523(16)
C1D C2D 1.533(15)
C1D C5D 1.537(16)
C2D C9D 1.514(12)
C2D C3D 1.547(17)
C2D H2D 1.0000
C3D H3DA 0.9900
C3D H3DB 0.9900
C5D C6D 1.528(17)
C5D H5DA 0.9900
C5D H5DB 0.9900
C6D H6DA 0.9800
C6D H6DB 0.9800
C6D H6DC 0.9800
C7D H8B 1.3138
C7D H7DA 0.9900
C7D H7DB 0.9900

loop_
_geom_hbond_atom_site_label_D
_geom_hbond_atom_site_label_H
_geom_hbond_atom_site_label_A
_geom_hbond_distance_DH
_geom_hbond_distance_HA
_geom_hbond_distance_DA
_geom_hbond_angle_DHA
_geom_hbond_site_symmetry_A
O2 H2O O3 0.84 1.81 2.6450(10) 170.9 3_675

loop_
_geom_torsion_atom_site_label_1
_geom_torsion_atom_site_label_2
_geom_torsion_atom_site_label_3
_geom_torsion_atom_site_label_4
_geom_torsion
O1 N1 C1 C7 37.59(12)
C4 N1 C1 C7 -137.63(8)
C1D N1 C1 C7 -31(10)
O1 N1 C1 C5 -84.21(11)
C4 N1 C1 C5 100.57(9)
C1D N1 C1 C5 -153(11)
O1 N1 C1 C2 159.24(8)
C4 N1 C1 C2 -15.98(9)
C1D N1 C1 C2 90(11)
N1 C1 C2 C9 158.38(7)
C7 C1 C2 C9 -83.53(10)
C5 C1 C2 C9 42.85(10)
N1 C1 C2 C3 32.93(12)
C7 C1 C2 C3 151.01(11)
C5 C1 C2 C3 -82.61(11)
C9 C2 C3 C4 -163.82(10)
C1 C2 C3 C4 -39.42(15)
O1 N1 C4 C3 177.41(12)
C1 N1 C4 C3 -7.32(13)
C1D N1 C4 C3 -11.3(8)
O1 N1 C4 C12 55.33(10)
C1 N1 C4 C12 -129.41(8)
C1D N1 C4 C12 -133.4(7)
O1 N1 C4 C3D 177.2(17)
C1 N1 C4 C3D -7.6(17)
C1D N1 C4 C3D -11.5(19)
O1 N1 C4 C10 -64.75(9)
C1 N1 C4 C10 110.52(8)
C1D N1 C4 C10 106.6(7)
C2 C3 C4 N1 28.07(15)
C2 C3 C4 C12 146.77(11)
C2 C3 C4 C3D 35(49)
C2 C3 C4 C10 -86.58(12)
N1 C1 C5 C6 57.73(12)
C7 C1 C5 C6 -64.30(12)
C2 C1 C5 C6 166.50(9)
N1 C1 C7 C8 57.23(13)
C5 C1 C7 C8 178.82(9)
C2 C1 C7 C8 -54.30(13)
C3 C2 C9 O3 14.95(16)
C1 C2 C9 O3 -104.95(11)
C3 C2 C9 O2 -165.12(11)
C1 C2 C9 O2 74.98(10)
N1 C4 C10 C11 174.72(7)
C3 C4 C10 C11 -74.50(11)
C12 C4 C10 C11 54.68(10)
C3D C4 C10 C11 -76.5(12)
N1 C4 C12 C13 54.75(10)
C3 C4 C12 C13 -59.02(12)
C3D C4 C12 C13 -56.8(10)
C10 C4 C12 C13 173.35(8)
O1 N1 C1D C7D 87.7(12)
C1 N1 C1D C7D -159(11)
C4 N1 C1D C7D -83.7(12)
O1 N1 C1D C2D -154.3(6)
C1 N1 C1D C2D -41(10)
C4 N1 C1D C2D 34.3(11)
O1 N1 C1D C5D -35.2(13)
C1 N1 C1D C5D 78(10)
C4 N1 C1D C5D 153.5(8)
N1 C1D C2D C9D -164.4(11)
C7D C1D C2D C9D -43.8(16)
C5D C1D C2D C9D 82.7(15)
N1 C1D C2D C3D -41.7(17)
C7D C1D C2D C3D 78.9(19)
C5D C1D C2D C3D -154.6(18)
N1 C4 C3D C2D -17(3)
C3 C4 C3D C2D 169(51)
C12 C4 C3D C2D 101(2)
C10 C4 C3D C2D -131.0(19)
C9D C2D C3D C4 164.1(18)
C1D C2D C3D C4 39(3)
N1 C1D C5D C6D -67.7(18)
C7D C1D C5D C6D 165.7(16)
C2D C1D C5D C6D 37.7(19)
C1D C2D C9D O3D 129.2(17)
C3D C2D C9D O3D 11(3)
C1D C2D C9D O2D -34(2)
C3D C2D C9D O2D -152(2)
